data_4307016
loop_
_publ_author_name
'Jing Han'
'Masahiko Maekawa'
'Yusaku Suenaga'
'Hideaki Ebisu'
'Atsuhiro Nabei'
'Takayoshi Kuroda-Sowa'
'Megumu Munakata'

_publ_section_title
;
Photochromism of Novel Metal Coordination Polymers with
1,2-Bis(2'-methyl-5'-(carboxylic
acid)-3'-thienyl)perfluorocyclopentene in the Crystalline Phase
;
_journal_name_full 'Inorganic Chemistry'
_journal_page_first 3313
_journal_page_last 3321
_journal_paper_doi 10.1021/ic0615168
_journal_volume 46
_journal_year 2007
_chemical_absolute_configuration syn
_chemical_formula_moiety
;
'C32 H23 Cu F6 N3 O4 S2, C2 H6 O, 1.8(C5 H5 N) '
;
_chemical_formula_sum 'C43 H38 Cu F6 N4.8 O5 S2'
_chemical_formula_weight 943.66
_space_group_IT_number 33
_symmetry_cell_setting orthorhombic
_symmetry_Int_Tables_number 33
_symmetry_space_group_name_Hall 'P 2c -2n'
_symmetry_space_group_name_H-M 'P n a 21'
_audit_creation_date 'Tue May 10 16:32:04 2005'
_audit_creation_method 'by teXsan'
_cell_angle_alpha 90
_cell_angle_beta 90
_cell_angle_gamma 90
_cell_formula_units_Z 4
_cell_length_a 16.0646(9)
_cell_length_b 24.026(2)
_cell_length_c 11.9054(7)
_cell_measurement_reflns_used 10451
_cell_measurement_temperature 200.2
_cell_measurement_theta_max 27.5
_cell_measurement_theta_min 3.3
_cell_volume 4595.1(5)
_computing_cell_refinement CRYSTALCLEAR
_computing_data_collection CRYSTALCLEAR
_computing_data_reduction 'teXsan Ver. 2.0'
_computing_publication_material 'teXsan Ver. 2.0'
_computing_structure_refinement SHELXL97
_computing_structure_solution SHELXS97
_diffrn_detector_area_resol_mean 14.63
_diffrn_measured_fraction_theta_full 1.00
_diffrn_measured_fraction_theta_max 1.00
_diffrn_measurement_device_type 'Rigaku/MSC Mercury CCD'
_diffrn_measurement_method \w
_diffrn_radiation_type 'Mo K\a'
_diffrn_radiation_wavelength 0.7107
_diffrn_reflns_av_R_equivalents 0.056
_diffrn_reflns_limit_h_max 20
_diffrn_reflns_limit_h_min -19
_diffrn_reflns_limit_k_max 29
_diffrn_reflns_limit_k_min -31
_diffrn_reflns_limit_l_max 15
_diffrn_reflns_limit_l_min -15
_diffrn_reflns_number 35771
_diffrn_reflns_theta_full 27.48
_diffrn_reflns_theta_max 27.48
_diffrn_reflns_theta_min 3.32
_exptl_absorpt_coefficient_mu 0.638
_exptl_absorpt_correction_T_max 0.909
_exptl_absorpt_correction_T_min 0.750
_exptl_absorpt_correction_type multi-scan
_exptl_absorpt_process_details '(Jacobson, 1998)'
_exptl_crystal_colour Blue
_exptl_crystal_density_diffrn 1.364
_exptl_crystal_density_method 'not measured'
_exptl_crystal_description Platelet
_exptl_crystal_F_000 1938.40
_exptl_crystal_size_max 0.150
_exptl_crystal_size_mid 0.150
_exptl_crystal_size_min 0.100
_refine_diff_density_max 0.31
_refine_diff_density_min -0.29
_refine_ls_abs_structure_details 'Flack (1983), 4530 Friedel pairs'
_refine_ls_abs_structure_Flack 0.02(1)
_refine_ls_extinction_coef 0.0000
_refine_ls_extinction_expression Fc^*^=kFc[1+0.001xFc^2^\l^3^/sin(2\q)]^-1/4^
_refine_ls_extinction_method SHELXL
_refine_ls_goodness_of_fit_ref 1.119
_refine_ls_hydrogen_treatment noref
_refine_ls_number_parameters 590
_refine_ls_number_reflns 10062
_refine_ls_R_factor_gt 0.0639
_refine_ls_shift/su_max 0.0030
_refine_ls_structure_factor_coef Fsqd
_refine_ls_weighting_details 'w = 1/[\s^2^(Fo^2^) + (0.0433P)^2^+3.9306P] where P=(Fo^2^+2Fc^2^)/3'
_refine_ls_weighting_scheme calc
_refine_ls_wR_factor_ref 0.1265
_reflns_number_gt 8798
_reflns_number_total 10062
_reflns_threshold_expression >2.0sigma(I)
_cod_data_source_file ic0615168si20060811_014024.cif
_cod_data_source_block '[Cu(py)3(BM-5-CATP)]_EtOH_1.8py'
_cod_original_cell_volume 4595.2(5)
_cod_original_sg_symbol_Hall 'P 2c -2n     '
_cod_original_sg_symbol_H-M 'P n a 21 '
_cod_original_formula_sum 'C43 H38 Cu F6 N4.8 O5 S2 '
_cod_database_code 4307016

loop_
_symmetry_equiv_pos_as_xyz
x,y,z
-x,-y,1/2+z
1/2-x,1/2+y,1/2+z
1/2+x,1/2-y,z

loop_
_atom_site_label
_atom_site_type_symbol
_atom_site_fract_x
_atom_site_fract_y
_atom_site_fract_z
_atom_site_U_iso_or_equiv
_atom_site_adp_type
_atom_site_occupancy
_atom_site_symmetry_multiplicity
_atom_site_calc_flag
_atom_site_refinement_flags
_atom_site_disorder_assembly
_atom_site_disorder_group
Cu(1) Cu 0.46627(3) 0.24382(2) 0.34480(4) 0.0294(1) Uani 1.00 1 d . . .
S(1) S 0.36483(7) 0.29269(5) 0.7076(1) 0.0418(3) Uani 1.00 1 d . . .
S(2) S 0.04708(6) 0.24736(4) 0.89992(8) 0.0335(2) Uani 1.00 1 d . . .
F(1) F 0.0954(3) 0.4589(1) 1.0100(3) 0.083(1) Uani 1.00 1 d . . .
F(2) F 0.0187(2) 0.4572(1) 0.8634(4) 0.084(1) Uani 1.00 1 d . . .
F(3) F 0.1661(7) 0.5433(4) 0.8999(9) 0.051(2) Uani 0.39 3 d P . .
F(3B) F 0.1973(7) 0.5207(4) 0.9442(8) 0.108(3) Uani 0.61 2 d P . .
F(4) F 0.0892(8) 0.5222(4) 0.7604(9) 0.054(3) Uani 0.39 3 d P . .
F(4B) F 0.1107(8) 0.5422(3) 0.809(1) 0.147(7) Uani 0.61 2 d P . .
F(5) F 0.2892(2) 0.4912(1) 0.7995(4) 0.084(1) Uani 1.00 1 d . . .
F(6) F 0.2015(3) 0.4875(1) 0.6658(3) 0.078(1) Uani 1.00 1 d . . .
O(1) O 0.4078(2) 0.2725(1) 0.4760(2) 0.0374(7) Uani 1.00 1 d . . .
O(2) O 0.3626(2) 0.3531(1) 0.4030(3) 0.0460(7) Uani 1.00 1 d . . .
O(3) O 0.0266(2) 0.2877(1) 1.2173(2) 0.0340(6) Uani 1.00 1 d . . .
O(4) O -0.0140(2) 0.2108(1) 1.1256(3) 0.0473(8) Uani 1.00 1 d . . .
O(5) O 0.2415(4) 0.4289(3) 0.3458(6) 0.126(2) Uani 1.00 1 d . . .
N(1) N 0.4884(2) 0.1636(2) 0.4453(3) 0.0405(8) Uani 1.00 1 d . . .
N(2) N 0.3589(2) 0.2193(1) 0.2682(3) 0.0333(7) Uani 1.00 1 d . . .
N(3) N 0.5666(2) 0.2907(1) 0.3910(3) 0.0362(8) Uani 1.00 1 d . . .
N(4) N 0.454(1) 0.561(1) 0.586(2) 0.25(1) Uani 0.91 1 d P . .
N(5) N 0.3219(8) 0.1662(4) 0.851(1) 0.136(4) Uani 0.89 1 d P . .
C(1) C 0.2042(3) 0.4115(2) 0.7929(4) 0.0322(8) Uani 1.00 1 d . . .
C(2) C 0.1386(3) 0.4010(2) 0.8593(3) 0.0310(8) Uani 1.00 1 d . . .
C(3) C 0.0977(3) 0.4534(2) 0.8980(4) 0.042(1) Uani 1.00 1 d . . .
C(4) C 0.1479(4) 0.5015(2) 0.8467(6) 0.061(1) Uani 1.00 1 d . . .
C(5) C 0.2140(3) 0.4730(2) 0.7740(4) 0.043(1) Uani 1.00 1 d . . .
C(6) C 0.3036(3) 0.3308(2) 0.7984(4) 0.0358(9) Uani 1.00 1 d . . .
C(7) C 0.2628(3) 0.3729(2) 0.7406(4) 0.0350(9) Uani 1.00 1 d . . .
C(8) C 0.2842(3) 0.3744(2) 0.6238(4) 0.0366(9) Uani 1.00 1 d . . .
C(9) C 0.3377(3) 0.3335(2) 0.5940(4) 0.0335(9) Uani 1.00 1 d . . .
C(10) C 0.3013(3) 0.3157(2) 0.9203(4) 0.050(1) Uani 1.00 1 d . . .
C(11) C 0.3716(3) 0.3199(2) 0.4799(3) 0.0357(9) Uani 1.00 1 d . . .
C(12) C 0.0891(2) 0.3020(2) 0.8265(3) 0.0306(8) Uani 1.00 1 d . . .
C(13) C 0.1032(2) 0.3471(2) 0.8949(3) 0.0299(8) Uani 1.00 1 d . . .
C(14) C 0.0787(3) 0.3365(2) 1.0082(3) 0.0308(8) Uani 1.00 1 d . . .
C(15) C 0.0480(2) 0.2845(2) 1.0242(3) 0.0295(8) Uani 1.00 1 d . . .
C(16) C 0.1044(3) 0.2948(2) 0.7014(4) 0.0401(10) Uani 1.00 1 d . . .
C(17) C 0.0177(2) 0.2579(2) 1.1292(4) 0.0332(9) Uani 1.00 1 d . . .
C(18) C 0.4407(3) 0.1512(2) 0.5351(4) 0.046(1) Uani 1.00 1 d . . .
C(19) C 0.4488(4) 0.1035(3) 0.5972(5) 0.063(2) Uani 1.00 1 d . . .
C(20) C 0.5112(4) 0.0668(2) 0.5669(5) 0.062(2) Uani 1.00 1 d . . .
C(21) C 0.5620(4) 0.0778(2) 0.4769(5) 0.060(1) Uani 1.00 1 d . . .
C(22) C 0.5476(3) 0.1268(2) 0.4175(4) 0.045(1) Uani 1.00 1 d . . .
C(23) C 0.3019(3) 0.2565(2) 0.2363(4) 0.044(1) Uani 1.00 1 d . . .
C(24) C 0.2311(3) 0.2424(2) 0.1775(5) 0.052(1) Uani 1.00 1 d . . .
C(25) C 0.2176(3) 0.1872(3) 0.1508(5) 0.058(1) Uani 1.00 1 d . . .
C(26) C 0.2768(3) 0.1491(2) 0.1820(5) 0.060(1) Uani 1.00 1 d . . .
C(27) C 0.3463(3) 0.1664(2) 0.2403(4) 0.049(1) Uani 1.00 1 d . . .
C(28) C 0.5645(3) 0.3458(2) 0.3776(5) 0.056(1) Uani 1.00 1 d . . .
C(29) C 0.6275(4) 0.3804(2) 0.4159(7) 0.080(2) Uani 1.00 1 d . . .
C(30) C 0.6957(4) 0.3568(3) 0.4665(6) 0.068(2) Uani 1.00 1 d . . .
C(31) C 0.6995(3) 0.2994(2) 0.4784(5) 0.057(1) Uani 1.00 1 d . . .
C(32) C 0.6342(3) 0.2684(2) 0.4392(4) 0.043(1) Uani 1.00 1 d . . .
C(33) C 0.2352(8) 0.4312(7) 0.238(1) 0.170(6) Uani 1.00 1 d . . .
C(34) C 0.3022(7) 0.4363(6) 0.1670(9) 0.155(5) Uani 1.00 1 d . . .
C(35) C 0.430(1) 0.508(1) 0.559(2) 0.22(1) Uani 0.91 1 d P . .
C(36) C 0.4499(7) 0.4866(4) 0.465(2) 0.141(6) Uani 0.91 1 d P . .
C(37) C 0.4942(8) 0.5101(6) 0.386(1) 0.133(4) Uani 0.91 1 d P . .
C(38) C 0.5164(8) 0.5673(8) 0.411(2) 0.179(7) Uani 0.91 1 d P . .
C(39) C 0.489(1) 0.5859(6) 0.519(2) 0.166(10) Uani 0.91 1 d P . .
C(40) C 0.3486(7) 0.124(1) 0.903(1) 0.137(5) Uani 0.89 1 d P . .
C(41) C 0.307(2) 0.0797(9) 0.909(2) 0.23(1) Uani 0.89 1 d P . .
C(42) C 0.225(2) 0.0824(9) 0.846(3) 0.28(2) Uani 0.89 1 d P . .
C(43) C 0.2100(8) 0.131(1) 0.802(2) 0.203(10) Uani 0.89 1 d P . .
C(44) C 0.2591(10) 0.1692(6) 0.805(2) 0.153(7) Uani 0.89 1 d P . .
H(1) H 0.2630 0.4015 0.5724 0.0440 Uiso 1.00 1 calc . . .
H(2) H 0.2864 0.3479 0.9638 0.0598 Uiso 1.00 1 calc . . .
H(3) H 0.3551 0.3026 0.9433 0.0598 Uiso 1.00 1 calc . . .
H(4) H 0.2607 0.2869 0.9320 0.0598 Uiso 1.00 1 calc . . .
H(5) H 0.0831 0.3634 1.0670 0.0371 Uiso 1.00 1 calc . . .
H(6) H 0.1016 0.3305 0.6651 0.0500 Uiso 1.00 1 calc . . .
H(7) H 0.0627 0.2707 0.6704 0.0500 Uiso 1.00 1 calc . . .
H(8) H 0.1585 0.2788 0.6898 0.0500 Uiso 1.00 1 calc . . .
H(9) H 0.3982 0.1772 0.5566 0.0558 Uiso 1.00 1 calc . . .
H(10) H 0.4128 0.0957 0.6593 0.0759 Uiso 1.00 1 calc . . .
H(11) H 0.5191 0.0332 0.6094 0.0744 Uiso 1.00 1 calc . . .
H(12) H 0.6058 0.0528 0.4558 0.0716 Uiso 1.00 1 calc . . .
H(13) H 0.5816 0.1345 0.3532 0.0539 Uiso 1.00 1 calc . . .
H(14) H 0.3106 0.2949 0.2553 0.0533 Uiso 1.00 1 calc . . .
H(15) H 0.1918 0.2705 0.1553 0.0629 Uiso 1.00 1 calc . . .
H(16) H 0.1682 0.1758 0.1117 0.0700 Uiso 1.00 1 calc . . .
H(17) H 0.2699 0.1105 0.1634 0.0717 Uiso 1.00 1 calc . . .
H(18) H 0.3872 0.1392 0.2614 0.0591 Uiso 1.00 1 calc . . .
H(19) H 0.5175 0.3622 0.3401 0.0676 Uiso 1.00 1 calc . . .
H(20) H 0.6234 0.4200 0.4073 0.0958 Uiso 1.00 1 calc . . .
H(21) H 0.7404 0.3798 0.4932 0.0818 Uiso 1.00 1 calc . . .
H(22) H 0.7467 0.2819 0.5130 0.0686 Uiso 1.00 1 calc . . .
H(23) H 0.6369 0.2286 0.4468 0.0522 Uiso 1.00 1 calc . . .
H(24) H 0.2070 0.3979 0.2155 0.2036 Uiso 1.00 1 calc . . .
H(25) H 0.2004 0.4629 0.2223 0.2036 Uiso 1.00 1 calc . . .
H(26) H 0.3192 0.4746 0.1638 0.1686 Uiso 1.00 1 calc . . .
H(27) H 0.2869 0.4239 0.0932 0.1686 Uiso 1.00 1 calc . . .
H(28) H 0.3473 0.4140 0.1947 0.1686 Uiso 1.00 1 calc . . .
H(29) H 0.2786 0.4071 0.3631 0.1405 Uiso 1.00 1 calc . . .
H(30) H 0.3983 0.4859 0.6111 0.2646 Uiso 0.91 1 calc P . .
H(31) H 0.4308 0.4495 0.4503 0.1702 Uiso 0.91 1 calc P . .
H(32) H 0.5104 0.4915 0.3178 0.1594 Uiso 0.91 1 calc P . .
H(33) H 0.5462 0.5906 0.3594 0.2142 Uiso 0.91 1 calc P . .
H(34) H 0.5013 0.6237 0.5389 0.1961 Uiso 0.91 1 calc P . .
H(35) H 0.4019 0.1254 0.9392 0.1652 Uiso 0.89 1 calc P . .
H(36) H 0.3252 0.0474 0.9497 0.2709 Uiso 0.89 1 calc P . .
H(37) H 0.1875 0.0514 0.8391 0.3256 Uiso 0.89 1 calc P . .
H(38) H 0.1578 0.1373 0.7648 0.2404 Uiso 0.89 1 calc P . .
H(39) H 0.2454 0.2034 0.7684 0.1848 Uiso 0.89 1 calc P . .

loop_
_atom_site_aniso_label
_atom_site_aniso_U_11
_atom_site_aniso_U_22
_atom_site_aniso_U_33
_atom_site_aniso_U_12
_atom_site_aniso_U_13
_atom_site_aniso_U_23
Cu(1) 0.0289(2) 0.0321(2) 0.0271(2) 0.0047(2) 0.0063(2) -0.0025(3)
S(1) 0.0426(6) 0.0478(6) 0.0351(5) 0.0154(5) 0.0071(5) -0.0002(5)
S(2) 0.0403(5) 0.0298(5) 0.0304(5) -0.0038(4) 0.0030(4) -0.0008(4)
F(1) 0.163(4) 0.042(2) 0.042(2) 0.025(2) 0.039(2) -0.003(1)
F(2) 0.049(2) 0.046(2) 0.157(4) 0.016(1) 0.000(2) -0.008(2)
F(3) 0.071(6) 0.029(4) 0.054(6) -0.006(4) 0.007(5) -0.006(4)
F(3B) 0.141(9) 0.092(7) 0.092(7) -0.061(6) 0.055(6) -0.052(5)
F(4) 0.069(6) 0.041(6) 0.051(5) 0.009(5) -0.012(4) 0.012(4)
F(4B) 0.17(1) 0.037(5) 0.24(2) 0.058(6) 0.16(1) 0.072(7)
F(5) 0.054(2) 0.047(2) 0.152(4) -0.013(1) 0.012(2) -0.010(2)
F(6) 0.138(3) 0.042(2) 0.054(2) 0.015(2) 0.021(2) 0.014(1)
O(1) 0.040(2) 0.041(2) 0.032(1) 0.007(1) 0.014(1) -0.003(1)
O(2) 0.056(2) 0.045(2) 0.037(2) 0.007(1) 0.015(2) 0.003(1)
O(3) 0.033(1) 0.040(2) 0.028(1) -0.005(1) 0.008(1) 0.006(1)
O(4) 0.061(2) 0.037(2) 0.044(2) -0.007(2) 0.013(2) 0.002(1)
O(5) 0.117(5) 0.166(6) 0.095(4) 0.067(4) -0.001(4) 0.022(5)
N(1) 0.041(2) 0.039(2) 0.042(2) 0.003(2) -0.005(2) -0.001(2)
N(2) 0.029(2) 0.038(2) 0.033(2) 0.002(1) 0.002(1) 0.000(1)
N(3) 0.037(2) 0.038(2) 0.033(2) -0.003(2) 0.013(2) -0.005(1)
N(4) 0.18(2) 0.31(3) 0.26(3) 0.00(2) 0.01(1) -0.09(2)
N(5) 0.124(8) 0.115(7) 0.17(1) -0.014(6) 0.036(9) 0.015(8)
C(1) 0.038(2) 0.027(2) 0.032(2) 0.000(2) 0.005(2) -0.004(2)
C(2) 0.040(2) 0.026(2) 0.027(2) 0.003(1) 0.008(2) -0.001(2)
C(3) 0.053(3) 0.027(2) 0.045(2) 0.003(2) 0.020(2) -0.003(2)
C(4) 0.078(3) 0.032(2) 0.072(3) -0.007(2) 0.036(3) -0.008(3)
C(5) 0.047(3) 0.035(2) 0.046(3) -0.003(2) 0.014(2) 0.002(2)
C(6) 0.034(2) 0.042(2) 0.031(2) 0.008(2) 0.005(2) -0.005(2)
C(7) 0.037(2) 0.032(2) 0.035(2) -0.001(2) 0.011(2) -0.005(2)
C(8) 0.042(2) 0.034(2) 0.033(2) 0.002(2) 0.003(2) 0.000(2)
C(9) 0.034(2) 0.032(2) 0.035(2) 0.001(2) 0.008(2) 0.000(2)
C(10) 0.052(3) 0.062(3) 0.035(2) 0.012(2) 0.009(2) 0.003(2)
C(11) 0.037(2) 0.040(2) 0.031(2) 0.000(2) 0.008(2) -0.005(2)
C(12) 0.035(2) 0.028(2) 0.028(2) 0.003(1) 0.007(2) 0.006(2)
C(13) 0.031(2) 0.027(2) 0.031(2) 0.004(2) 0.011(2) -0.002(2)
C(14) 0.028(2) 0.033(2) 0.031(2) 0.001(2) 0.005(2) -0.004(2)
C(15) 0.029(2) 0.031(2) 0.029(2) 0.001(2) 0.004(2) 0.001(2)
C(16) 0.054(3) 0.037(2) 0.029(2) -0.002(2) 0.002(2) -0.001(2)
C(17) 0.032(2) 0.038(2) 0.030(2) -0.001(2) 0.007(2) 0.005(2)
C(18) 0.048(3) 0.046(3) 0.045(3) -0.007(2) -0.004(2) 0.010(2)
C(19) 0.063(4) 0.065(4) 0.062(3) -0.019(3) -0.013(3) 0.017(3)
C(20) 0.081(4) 0.038(3) 0.068(4) -0.017(3) -0.040(3) 0.015(2)
C(21) 0.067(3) 0.040(3) 0.072(4) 0.007(2) -0.027(3) -0.013(3)
C(22) 0.050(3) 0.038(2) 0.047(3) 0.003(2) -0.009(2) -0.007(2)
C(23) 0.037(2) 0.048(3) 0.049(3) 0.006(2) -0.001(2) 0.000(2)
C(24) 0.045(3) 0.061(3) 0.052(3) 0.008(2) -0.005(2) 0.009(2)
C(25) 0.039(3) 0.084(4) 0.053(3) -0.013(3) -0.009(2) 0.004(3)
C(26) 0.053(3) 0.057(3) 0.069(4) -0.007(3) -0.013(3) -0.006(3)
C(27) 0.044(3) 0.045(3) 0.059(3) 0.006(2) -0.005(2) 0.003(2)
C(28) 0.041(2) 0.044(3) 0.085(4) 0.000(2) 0.011(2) 0.004(2)
C(29) 0.063(4) 0.042(3) 0.135(6) -0.008(3) 0.020(4) -0.005(4)
C(30) 0.054(3) 0.069(4) 0.081(4) -0.022(3) 0.003(3) -0.011(3)
C(31) 0.050(3) 0.067(4) 0.053(3) -0.018(3) -0.005(2) 0.010(3)
C(32) 0.043(3) 0.047(3) 0.040(2) -0.008(2) -0.005(2) 0.003(2)
C(33) 0.14(1) 0.26(2) 0.116(10) 0.03(1) -0.024(8) 0.03(1)
C(34) 0.142(10) 0.23(1) 0.091(7) 0.023(10) 0.003(7) -0.015(8)
C(35) 0.15(1) 0.25(3) 0.26(3) -0.03(2) 0.10(2) -0.04(2)
C(36) 0.080(7) 0.068(6) 0.28(2) -0.022(5) 0.016(9) -0.011(9)
C(37) 0.104(8) 0.139(10) 0.16(1) -0.006(7) 0.018(8) -0.060(9)
C(38) 0.104(9) 0.16(1) 0.27(2) -0.044(9) -0.01(1) 0.09(1)
C(39) 0.13(1) 0.079(8) 0.29(3) 0.019(8) -0.06(2) -0.09(1)
C(40) 0.087(7) 0.23(2) 0.092(8) 0.04(1) 0.002(6) -0.04(1)
C(41) 0.40(4) 0.12(1) 0.16(2) 0.11(2) 0.12(2) 0.06(1)
C(42) 0.40(4) 0.14(2) 0.30(3) -0.19(2) 0.19(3) -0.08(2)
C(43) 0.080(8) 0.31(3) 0.22(2) -0.02(1) -0.001(10) -0.10(2)
C(44) 0.087(8) 0.13(1) 0.24(2) 0.005(8) -0.02(1) 0.08(1)

loop_
_atom_type_symbol
_atom_type_description
_atom_type_scat_dispersion_real
_atom_type_scat_dispersion_imag
_atom_type_scat_source
S S 0.125 0.123
;International Tables for Crystallography
(1992, Vol. C, Tables 4.2.6.8 and 6.1.1.4)
;
F F 0.017 0.010
;International Tables for Crystallography
(1992, Vol. C, Tables 4.2.6.8 and 6.1.1.4)
;
C C 0.003 0.002
;International Tables for Crystallography
(1992, Vol. C, Tables 4.2.6.8 and 6.1.1.4)
;
N N 0.006 0.003
;International Tables for Crystallography
(1992, Vol. C, Tables 4.2.6.8 and 6.1.1.4)
;
O O 0.011 0.006
;International Tables for Crystallography
(1992, Vol. C, Tables 4.2.6.8 and 6.1.1.4)
;
Cu Cu 0.320 1.265
;International Tables for Crystallography
(1992, Vol. C, Tables 4.2.6.8 and 6.1.1.4)
;
H H 0.000 0.000
;International Tables for Crystallography
(1992, Vol. C, Table 6.1.1.4)
;

loop_
_geom_angle_atom_site_label_1
_geom_angle_atom_site_label_2
_geom_angle_atom_site_label_3
_geom_angle
_geom_angle_site_symmetry_1
_geom_angle_site_symmetry_2
_geom_angle_site_symmetry_3
_geom_angle_publ_flag
O(1) Cu(1) O(3) 177.5(1) . . 4_554 yes
O(1) Cu(1) N(1) 87.4(1) . . . yes
O(1) Cu(1) N(2) 93.0(1) . . . yes
O(1) Cu(1) N(3) 88.3(1) . . . yes
O(3) Cu(1) N(1) 90.2(1) 4_554 . . yes
O(3) Cu(1) N(2) 87.7(1) 4_554 . . yes
O(3) Cu(1) N(3) 91.8(1) 4_554 . . yes
N(1) Cu(1) N(2) 97.0(1) . . . yes
N(1) Cu(1) N(3) 101.5(1) . . . yes
N(2) Cu(1) N(3) 161.5(1) . . . yes
C(6) S(1) C(9) 92.6(2) . . . yes
C(12) S(2) C(15) 92.2(2) . . . yes
Cu(1) O(1) C(11) 124.3(3) . . . yes
Cu(1) O(3) C(17) 111.4(3) 4_456 . . yes
C(33) O(5) H(29) 109.5 . . . no
Cu(1) N(1) C(18) 120.7(3) . . . yes
Cu(1) N(1) C(22) 122.4(3) . . . yes
C(18) N(1) C(22) 116.8(4) . . . yes
Cu(1) N(2) C(23) 121.0(3) . . . yes
Cu(1) N(2) C(27) 121.2(3) . . . yes
C(23) N(2) C(27) 117.6(4) . . . yes
Cu(1) N(3) C(28) 119.6(3) . . . yes
Cu(1) N(3) C(32) 122.3(3) . . . yes
C(28) N(3) C(32) 118.0(4) . . . yes
C(35) N(4) C(39) 117(2) . . . yes
C(40) N(5) C(44) 125(1) . . . yes
C(2) C(1) C(5) 110.9(4) . . . yes
C(2) C(1) C(7) 129.6(4) . . . yes
C(5) C(1) C(7) 119.5(4) . . . yes
C(1) C(2) C(3) 111.6(3) . . . yes
C(1) C(2) C(13) 129.6(4) . . . yes
C(3) C(2) C(13) 118.8(4) . . . yes
F(1) C(3) F(2) 105.9(4) . . . yes
F(1) C(3) C(2) 113.7(4) . . . yes
F(1) C(3) C(4) 109.6(4) . . . yes
F(2) C(3) C(2) 112.3(4) . . . yes
F(2) C(3) C(4) 108.9(4) . . . yes
C(2) C(3) C(4) 106.3(4) . . . yes
F(3) C(4) F(4) 103.6(7) . . . yes
F(3) C(4) C(3) 122.5(7) . . . yes
F(3) C(4) C(5) 119.6(7) . . . yes
F(3B) C(4) F(4B) 107.3(8) . . . yes
F(3B) C(4) C(3) 101.8(6) . . . yes
F(3B) C(4) C(5) 102.2(6) . . . yes
F(4) C(4) C(3) 101.3(6) . . . yes
F(4) C(4) C(5) 101.5(6) . . . yes
F(4B) C(4) C(3) 119.3(7) . . . yes
F(4B) C(4) C(5) 119.0(8) . . . yes
C(3) C(4) C(5) 104.6(3) . . . yes
F(5) C(5) F(6) 105.7(4) . . . yes
F(5) C(5) C(1) 112.7(4) . . . yes
F(5) C(5) C(4) 110.9(4) . . . yes
F(6) C(5) C(1) 112.5(4) . . . yes
F(6) C(5) C(4) 108.7(4) . . . yes
C(1) C(5) C(4) 106.4(4) . . . yes
S(1) C(6) C(7) 110.2(3) . . . yes
S(1) C(6) C(10) 119.5(3) . . . yes
C(7) C(6) C(10) 130.3(4) . . . yes
C(1) C(7) C(6) 123.7(4) . . . yes
C(1) C(7) C(8) 123.5(4) . . . yes
C(6) C(7) C(8) 112.8(4) . . . yes
C(7) C(8) C(9) 112.8(4) . . . yes
C(7) C(8) H(1) 123.6 . . . no
C(9) C(8) H(1) 123.6 . . . no
S(1) C(9) C(8) 111.6(3) . . . yes
S(1) C(9) C(11) 119.6(3) . . . yes
C(8) C(9) C(11) 128.8(4) . . . yes
C(6) C(10) H(2) 109.5 . . . no
C(6) C(10) H(3) 109.5 . . . no
C(6) C(10) H(4) 109.5 . . . no
H(2) C(10) H(3) 109.5 . . . no
H(2) C(10) H(4) 109.5 . . . no
H(3) C(10) H(4) 109.5 . . . no
O(1) C(11) O(2) 127.4(4) . . . yes
O(1) C(11) C(9) 113.1(3) . . . yes
O(2) C(11) C(9) 119.6(4) . . . yes
S(2) C(12) C(13) 111.5(3) . . . yes
S(2) C(12) C(16) 118.4(3) . . . yes
C(13) C(12) C(16) 130.1(4) . . . yes
C(2) C(13) C(12) 125.8(4) . . . yes
C(2) C(13) C(14) 122.3(3) . . . yes
C(12) C(13) C(14) 111.9(3) . . . yes
C(13) C(14) C(15) 113.4(3) . . . yes
C(13) C(14) H(5) 123.4 . . . no
C(15) C(14) H(5) 123.2 . . . no
S(2) C(15) C(14) 111.0(3) . . . yes
S(2) C(15) C(17) 119.7(3) . . . yes
C(14) C(15) C(17) 129.2(4) . . . yes
C(12) C(16) H(6) 109.5 . . . no
C(12) C(16) H(7) 109.5 . . . no
C(12) C(16) H(8) 109.5 . . . no
H(6) C(16) H(7) 109.5 . . . no
H(6) C(16) H(8) 109.5 . . . no
H(7) C(16) H(8) 109.5 . . . no
O(3) C(17) O(4) 125.8(4) . . . yes
O(3) C(17) C(15) 114.4(3) . . . yes
O(4) C(17) C(15) 119.8(4) . . . yes
N(1) C(18) C(19) 124.0(5) . . . yes
N(1) C(18) H(9) 118.0 . . . no
C(19) C(18) H(9) 117.9 . . . no
C(18) C(19) C(20) 117.5(5) . . . yes
C(18) C(19) H(10) 121.5 . . . no
C(20) C(19) H(10) 121.0 . . . no
C(19) C(20) C(21) 120.7(5) . . . yes
C(19) C(20) H(11) 119.6 . . . no
C(21) C(20) H(11) 119.7 . . . no
C(20) C(21) C(22) 117.5(5) . . . yes
C(20) C(21) H(12) 121.2 . . . no
C(22) C(21) H(12) 121.3 . . . no
N(1) C(22) C(21) 123.4(5) . . . yes
N(1) C(22) H(13) 118.3 . . . no
C(21) C(22) H(13) 118.3 . . . no
N(2) C(23) C(24) 123.2(4) . . . yes
N(2) C(23) H(14) 118.4 . . . no
C(24) C(23) H(14) 118.4 . . . no
C(23) C(24) C(25) 118.8(5) . . . yes
C(23) C(24) H(15) 120.7 . . . no
C(25) C(24) H(15) 120.6 . . . no
C(24) C(25) C(26) 118.0(5) . . . yes
C(24) C(25) H(16) 121.0 . . . no
C(26) C(25) H(16) 121.0 . . . no
C(25) C(26) C(27) 119.8(5) . . . yes
C(25) C(26) H(17) 120.1 . . . no
C(27) C(26) H(17) 120.1 . . . no
N(2) C(27) C(26) 122.6(5) . . . yes
N(2) C(27) H(18) 118.7 . . . no
C(26) C(27) H(18) 118.7 . . . no
N(3) C(28) C(29) 122.4(5) . . . yes
N(3) C(28) H(19) 118.9 . . . no
C(29) C(28) H(19) 118.7 . . . no
C(28) C(29) C(30) 118.7(5) . . . yes
C(28) C(29) H(20) 120.6 . . . no
C(30) C(29) H(20) 120.7 . . . no
C(29) C(30) C(31) 119.3(6) . . . yes
C(29) C(30) H(21) 120.3 . . . no
C(31) C(30) H(21) 120.3 . . . no
C(30) C(31) C(32) 118.2(5) . . . yes
C(30) C(31) H(22) 120.9 . . . no
C(32) C(31) H(22) 120.9 . . . no
N(3) C(32) C(31) 123.3(5) . . . yes
N(3) C(32) H(23) 118.4 . . . no
C(31) C(32) H(23) 118.3 . . . no
O(5) C(33) C(34) 123(1) . . . yes
O(5) C(33) H(24) 105.9 . . . no
O(5) C(33) H(25) 105.5 . . . no
C(34) C(33) H(24) 106.2 . . . no
C(34) C(33) H(25) 105.7 . . . no
H(24) C(33) H(25) 109.6 . . . no
C(33) C(34) H(26) 109.5 . . . no
C(33) C(34) H(27) 109.5 . . . no
C(33) C(34) H(28) 109.5 . . . no
H(26) C(34) H(27) 109.5 . . . no
H(26) C(34) H(28) 109.5 . . . no
H(27) C(34) H(28) 109.5 . . . no
N(4) C(35) C(36) 120(2) . . . yes
N(4) C(35) H(30) 120.1 . . . no
C(36) C(35) H(30) 119.5 . . . no
C(35) C(36) C(37) 126(1) . . . yes
C(35) C(36) H(31) 116.7 . . . no
C(37) C(36) H(31) 116.4 . . . no
C(36) C(37) C(38) 113(1) . . . yes
C(36) C(37) H(32) 123.5 . . . no
C(38) C(37) H(32) 123.3 . . . no
C(37) C(38) C(39) 113(1) . . . yes
C(37) C(38) H(33) 123.1 . . . no
C(39) C(38) H(33) 122.9 . . . no
N(4) C(39) C(38) 127(2) . . . yes
N(4) C(39) H(34) 115.4 . . . no
C(38) C(39) H(34) 116.8 . . . no
N(5) C(40) C(41) 121(1) . . . yes
N(5) C(40) H(35) 119.0 . . . no
C(41) C(40) H(35) 119.4 . . . no
C(40) C(41) C(42) 113(2) . . . yes
C(40) C(41) H(36) 122.9 . . . no
C(42) C(41) H(36) 123.4 . . . no
C(41) C(42) C(43) 113(2) . . . yes
C(41) C(42) H(37) 123.1 . . . no
C(43) C(42) H(37) 123.7 . . . no
C(42) C(43) C(44) 123(2) . . . yes
C(42) C(43) H(38) 119.3 . . . no
C(44) C(43) H(38) 116.8 . . . no
N(5) C(44) C(43) 122(1) . . . yes
N(5) C(44) H(39) 118.3 . . . no
C(43) C(44) H(39) 119.5 . . . no

loop_
_geom_bond_atom_site_label_1
_geom_bond_atom_site_label_2
_geom_bond_distance
_geom_bond_site_symmetry_1
_geom_bond_site_symmetry_2
_geom_bond_publ_flag
Cu(1) O(1) 1.949(3) . . yes
Cu(1) O(3) 1.953(3) . 4_554 yes
Cu(1) N(1) 2.296(4) . . yes
Cu(1) N(2) 2.037(3) . . yes
Cu(1) N(3) 2.042(4) . . yes
S(1) C(6) 1.725(4) . . yes
S(1) C(9) 1.726(4) . . yes
S(2) C(12) 1.717(4) . . yes
S(2) C(15) 1.727(4) . . yes
F(1) C(3) 1.340(6) . . yes
F(2) C(3) 1.337(6) . . yes
F(3) F(3B) 0.91(1) . . yes
F(3) F(4B) 1.40(2) . . yes
F(3) C(4) 1.22(1) . . yes
F(3B) C(4) 1.48(1) . . yes
F(4) F(4B) 0.83(2) . . yes
F(4) C(4) 1.48(1) . . yes
F(4B) C(4) 1.23(1) . . yes
F(5) C(5) 1.322(6) . . yes
F(6) C(5) 1.349(6) . . yes
O(1) C(11) 1.278(5) . . yes
O(2) C(11) 1.223(5) . . yes
O(3) C(17) 1.277(5) . . yes
O(4) C(17) 1.243(5) . . yes
O(5) C(33) 1.29(2) . . yes
O(5) H(29) 0.820 . . no
N(1) C(18) 1.349(6) . . yes
N(1) C(22) 1.340(6) . . yes
N(2) C(23) 1.335(6) . . yes
N(2) C(27) 1.328(6) . . yes
N(3) C(28) 1.335(6) . . yes
N(3) C(32) 1.339(6) . . yes
N(4) C(35) 1.38(4) . . yes
N(4) C(39) 1.14(4) . . yes
N(5) C(40) 1.27(2) . . yes
N(5) C(44) 1.15(2) . . yes
C(1) C(2) 1.341(6) . . yes
C(1) C(5) 1.502(6) . . yes
C(1) C(7) 1.462(6) . . yes
C(2) C(3) 1.493(6) . . yes
C(2) C(13) 1.475(5) . . yes
C(3) C(4) 1.535(7) . . yes
C(4) C(5) 1.532(7) . . yes
C(6) C(7) 1.387(6) . . yes
C(6) C(10) 1.497(7) . . yes
C(7) C(8) 1.433(6) . . yes
C(8) C(9) 1.352(6) . . yes
C(8) H(1) 0.957 . . no
C(9) C(11) 1.500(6) . . yes
C(10) H(2) 0.960 . . no
C(10) H(3) 0.960 . . no
C(10) H(4) 0.960 . . no
C(12) C(13) 1.373(5) . . yes
C(12) C(16) 1.519(6) . . yes
C(13) C(14) 1.429(6) . . yes
C(14) C(15) 1.356(6) . . yes
C(14) H(5) 0.956 . . no
C(15) C(17) 1.486(6) . . yes
C(16) H(6) 0.960 . . no
C(16) H(7) 0.960 . . no
C(16) H(8) 0.960 . . no
C(18) C(19) 1.369(8) . . yes
C(18) H(9) 0.961 . . no
C(19) C(20) 1.383(9) . . yes
C(19) H(10) 0.958 . . no
C(20) C(21) 1.373(9) . . yes
C(20) H(11) 0.960 . . no
C(21) C(22) 1.391(7) . . yes
C(21) H(12) 0.960 . . no
C(22) H(13) 0.959 . . no
C(23) C(24) 1.377(7) . . yes
C(23) H(14) 0.961 . . no
C(24) C(25) 1.382(9) . . yes
C(24) H(15) 0.961 . . no
C(25) C(26) 1.370(8) . . yes
C(25) H(16) 0.961 . . no
C(26) C(27) 1.379(8) . . yes
C(26) H(17) 0.961 . . no
C(27) H(18) 0.960 . . no
C(28) C(29) 1.387(8) . . yes
C(28) H(19) 0.960 . . no
C(29) C(30) 1.372(9) . . yes
C(29) H(20) 0.960 . . no
C(30) C(31) 1.389(9) . . yes
C(30) H(21) 0.960 . . no
C(31) C(32) 1.370(7) . . yes
C(31) H(22) 0.960 . . no
C(32) H(23) 0.960 . . no
C(33) C(34) 1.37(2) . . yes
C(33) H(24) 0.956 . . no
C(33) H(25) 0.962 . . no
C(34) H(26) 0.960 . . no
C(34) H(27) 0.960 . . no
C(34) H(28) 0.960 . . no
C(35) C(36) 1.27(3) . . yes
C(35) H(30) 0.961 . . no
C(36) C(37) 1.31(2) . . yes
C(36) H(31) 0.959 . . no
C(37) C(38) 1.45(2) . . yes
C(37) H(32) 0.958 . . no
C(38) C(39) 1.44(3) . . yes
C(38) H(33) 0.958 . . no
C(39) H(34) 0.957 . . no
C(40) C(41) 1.25(3) . . yes
C(40) H(35) 0.958 . . no
C(41) C(42) 1.52(5) . . yes
C(41) H(36) 0.962 . . no
C(42) C(43) 1.29(4) . . yes
C(42) H(37) 0.957 . . no
C(43) C(44) 1.22(3) . . yes
C(43) H(38) 0.964 . . no
C(44) H(39) 0.956 . . no

loop_
_geom_contact_atom_site_label_1
_geom_contact_atom_site_label_2
_geom_contact_distance
_geom_contact_site_symmetry_1
_geom_contact_site_symmetry_2
_geom_contact_publ_flag
F(1) C(20) 3.180(7) . 3_555 ?
F(1) C(33) 3.58(1) . 1_556 ?
F(2) C(40) 3.39(2) . 4_455 ?
F(2) C(21) 3.451(6) . 3_555 ?
F(2) C(41) 3.56(3) . 4_455 ?
F(2) C(20) 3.578(8) . 4_455 ?
F(3) C(19) 3.32(1) . 3_555 ?
F(3) C(30) 3.36(1) . 2_665 ?
F(3) C(18) 3.50(1) . 3_555 ?
F(3) C(20) 3.52(1) . 3_555 ?
F(3) C(27) 3.52(1) . 3_555 ?
F(3B) C(30) 3.42(1) . 2_665 ?
F(3B) C(19) 3.58(1) . 3_555 ?
F(4) C(20) 3.38(1) . 4_455 ?
F(4B) C(27) 3.17(1) . 3_555 ?
F(4B) C(26) 3.49(1) . 3_555 ?
F(4B) C(22) 3.50(1) . 3_555 ?
F(4B) C(21) 3.53(2) . 3_555 ?
F(6) C(20) 3.526(8) . 4_455 ?
F(6) C(21) 3.543(7) . 4_455 ?
O(3) N(2) 2.766(4) . 4_456 ?
O(3) N(3) 2.869(4) . 4_456 ?
O(3) N(1) 3.019(5) . 4_456 ?
O(3) C(27) 3.111(6) . 4_456 ?
O(3) C(22) 3.166(5) . 4_456 ?
O(3) C(32) 3.432(6) . 4_456 ?
O(3) C(24) 3.492(6) . 1_556 ?
O(4) N(2) 3.142(5) . 4_456 ?
O(4) C(39) 3.28(2) . 3_545 ?
O(4) C(23) 3.333(6) . 4_456 ?
O(4) N(3) 3.415(5) . 4_456 ?
O(4) C(28) 3.526(7) . 4_456 ?
O(5) C(21) 3.283(9) . 4_455 ?
O(5) C(22) 3.496(8) . 4_455 ?
C(16) C(32) 3.504(6) . 4_455 ?
C(16) C(18) 3.539(7) . 4_455 ?
C(17) C(24) 3.496(6) . 1_556 ?
C(17) C(27) 3.554(6) . 4_456 ?
C(23) C(31) 3.579(7) . 4_455 ?
C(24) C(32) 3.493(7) . 4_455 ?
C(26) C(40) 3.57(2) . 1_554 ?
